data_1555640
loop_
_publ_author_name
'Lan, Xiaoyu'
'Tao, Chuangan'
'Liu, Xuliang'
'Zhang, Aina'
'Zhao, Baoguo'

_publ_section_title
;
 Asymmetric Transamination of \a-Keto Acids Catalyzed by Chiral
 Pyridoxamines.
;
_journal_issue 15
_journal_name_full 'Organic letters'
_journal_page_first 3658
_journal_page_last 3661
_journal_paper_doi 10.1021/acs.orglett.6b01714
_journal_volume 18
_journal_year 2016
_chemical_absolute_configuration ad
_chemical_formula_sum 'C22 H29 N2 O4.5 S'
_chemical_formula_weight 425.53
_space_group_crystal_system monoclinic
_space_group_IT_number 4
_space_group_name_Hall 'P 2yb'
_space_group_name_H-M_alt 'P 1 21 1'
_atom_sites_solution_hydrogens mixed
_audit_creation_method SHELXL-2013
_cell_angle_alpha 90
_cell_angle_beta 108.916(4)
_cell_angle_gamma 90
_cell_formula_units_Z 4
_cell_length_a 8.0776(15)
_cell_length_b 24.432(5)
_cell_length_c 11.904(2)
_cell_measurement_reflns_used 4227
_cell_measurement_temperature 133(2)
_cell_measurement_theta_max 49.842
_cell_measurement_theta_min 4.920
_cell_volume 2222.4(7)
_computing_cell_refinement 'Bruker SAINT'
_computing_data_collection 'Bruker APEX2'
_computing_data_reduction 'Bruker SAINT'
_computing_molecular_graphics 'Bruker SHELXTL'
_computing_publication_material 'Bruker SHELXTL'
_computing_structure_refinement 'SHELXL-2013 (Sheldrick, 2013)'
_computing_structure_solution 'SHELXS-97 (Sheldrick, 2008)'
_diffrn_ambient_temperature 133(2)
_diffrn_measured_fraction_theta_full 0.997
_diffrn_measured_fraction_theta_max 0.997
_diffrn_measurement_device_type 'Bruker APEX-II CCD'
_diffrn_measurement_method '\f and \w scans'
_diffrn_radiation_type MoK\a
_diffrn_radiation_wavelength 0.71073
_diffrn_reflns_av_R_equivalents 0.0448
_diffrn_reflns_av_unetI/netI 0.0712
_diffrn_reflns_Laue_measured_fraction_full 0.997
_diffrn_reflns_Laue_measured_fraction_max 0.997
_diffrn_reflns_limit_h_max 9
_diffrn_reflns_limit_h_min -9
_diffrn_reflns_limit_k_max 28
_diffrn_reflns_limit_k_min -29
_diffrn_reflns_limit_l_max 14
_diffrn_reflns_limit_l_min -14
_diffrn_reflns_number 15414
_diffrn_reflns_point_group_measured_fraction_full 0.982
_diffrn_reflns_point_group_measured_fraction_max 0.981
_diffrn_reflns_theta_full 25.242
_diffrn_reflns_theta_max 25.499
_diffrn_reflns_theta_min 1.667
_exptl_absorpt_coefficient_mu 0.178
_exptl_absorpt_correction_T_max 0.7456
_exptl_absorpt_correction_T_min 0.4978
_exptl_absorpt_correction_type multi-scan
_exptl_absorpt_process_details sadabs
_exptl_crystal_colour colorless
_exptl_crystal_density_diffrn 1.272
_exptl_crystal_description prismatic
_exptl_crystal_F_000 908
_exptl_crystal_size_max 0.211
_exptl_crystal_size_mid 0.165
_exptl_crystal_size_min 0.123
_refine_diff_density_max 0.862
_refine_diff_density_min -0.317
_refine_diff_density_rms 0.084
_refine_ls_abs_structure_details
; 
 Flack x determined using 2995 quotients [(I+)-(I-)]/[(I+)+(I-)] 
 (Parsons and Flack (2004), Acta Cryst. A60, s61). 
;
_refine_ls_abs_structure_Flack 0.03(5)
_refine_ls_extinction_coef 0.007(2)
_refine_ls_extinction_expression Fc^*^=kFc[1+0.001xFc^2^\l^3^/sin(2\q)]^-1/4^
_refine_ls_extinction_method SHELXL
_refine_ls_goodness_of_fit_ref 1.053
_refine_ls_hydrogen_treatment mixed
_refine_ls_matrix_type full
_refine_ls_number_parameters 557
_refine_ls_number_reflns 8126
_refine_ls_number_restraints 3
_refine_ls_restrained_S_all 1.052
_refine_ls_R_factor_all 0.0772
_refine_ls_R_factor_gt 0.0684
_refine_ls_shift/su_max 0.001
_refine_ls_shift/su_mean 0.000
_refine_ls_structure_factor_coef Fsqd
_refine_ls_weighting_details 'w=1/[\s^2^(Fo^2^)+(0.1091P)^2^+1.9991P] where P=(Fo^2^+2Fc^2^)/3'
_refine_ls_weighting_scheme calc
_refine_ls_wR_factor_gt 0.1828
_refine_ls_wR_factor_ref 0.1903
_reflns_Friedel_coverage 0.920
_reflns_Friedel_fraction_full 0.967
_reflns_Friedel_fraction_max 0.965
_reflns_number_gt 7180
_reflns_number_total 8126
_reflns_threshold_expression 'I > 2\s(I)'
_cod_data_source_file ol6b01714_si_002.cif
_cod_data_source_block mo_dm15350_0m
_cod_depositor_comments
;

2022-03-31
Z value and formula fixed to values more according to usual
chemical conventions.                 miguel
;
_cod_original_formula_sum 'C44 H58 N4 O9 S2'
_cod_original_formula_weight 851.06
_cod_original_formula_units_Z 2
_cod_original_sg_symbol_H-M 'P 21'
_cod_database_code 1555640
_shelx_space_group_comment
; 
The symmetry employed for this shelxl refinement is uniquely defined 
by the following loop, which should always be used as a source of 
symmetry information in preference to the above space-group names. 
They are only intended as comments. 
;
_shelxl_version_number 2013-4

loop_
_space_group_symop_operation_xyz
'x, y, z'
'-x, y+1/2, -z'

loop_
_atom_site_label
_atom_site_type_symbol
_atom_site_fract_x
_atom_site_fract_y
_atom_site_fract_z
_atom_site_U_iso_or_equiv
_atom_site_adp_type
_atom_site_occupancy
_atom_site_site_symmetry_order
_atom_site_calc_flag
_atom_site_refinement_flags_posn
_atom_site_refinement_flags_adp
S1 S 1.1692(2) 0.51398(7) 1.06447(14) 0.0261(4) Uani 1 1 d . .
S2 S 0.5975(2) 0.78525(8) 0.52007(15) 0.0291(4) Uani 1 1 d . .
N1 N 0.5690(7) 0.4143(2) 0.6813(5) 0.0276(12) Uani 1 1 d . .
N2 N 1.0196(7) 0.4978(2) 0.9370(5) 0.0218(11) Uani 1 1 d . .
N3 N 0.8495(8) 0.8969(2) 0.1508(5) 0.0264(12) Uani 1 1 d . .
N4 N 0.6247(8) 0.8071(2) 0.3958(5) 0.0224(11) Uani 1 1 d . .
O1 O 0.5186(6) 0.5473(2) 0.5323(4) 0.0300(11) Uani 1 1 d . .
O2 O 0.6779(9) 0.6054(2) 0.8373(5) 0.0438(15) Uani 1 1 d . .
O3 O 0.8075(7) 0.60488(19) 0.6980(4) 0.0288(11) Uani 1 1 d . .
O4 O 1.2630(7) 0.4638(2) 1.1249(4) 0.0330(12) Uani 1 1 d . .
O5 O 0.7128(7) 0.7716(2) -0.0211(4) 0.0323(11) Uani 1 1 d . .
O6 O 0.5901(7) 0.7054(2) 0.1463(5) 0.0384(12) Uani 1 1 d . .
O7 O 0.8656(7) 0.7065(2) 0.2723(5) 0.0356(12) Uani 1 1 d . .
O8 O 0.5674(8) 0.8324(3) 0.5904(5) 0.0454(15) Uani 1 1 d . .
O9 O 0.4437(9) 0.9125(3) 0.7121(7) 0.0628(19) Uani 1 1 d D .
C1 C 0.7222(9) 0.4836(3) 0.8147(6) 0.0247(14) Uani 1 1 d . .
C2 C 0.8431(9) 0.4886(3) 0.9412(6) 0.0250(14) Uani 1 1 d . .
H2 H 0.8063 0.5200 0.9814 0.030 Uiso 1 1 calc R U
C3 C 0.8128(10) 0.4332(3) 0.9981(6) 0.0320(16) Uani 1 1 d . .
H3A H 0.9250 0.4187 1.0519 0.038 Uiso 1 1 calc R U
H3B H 0.7317 0.4385 1.0441 0.038 Uiso 1 1 calc R U
C4 C 0.7324(10) 0.3930(3) 0.8927(6) 0.0311(16) Uani 1 1 d . .
H4C H 0.8221 0.3676 0.8829 0.037 Uiso 1 1 calc R U
H4D H 0.6355 0.3716 0.9046 0.037 Uiso 1 1 calc R U
C5 C 0.6672(9) 0.4304(3) 0.7882(6) 0.0245(14) Uani 1 1 d . .
C6 C 0.5207(9) 0.4526(3) 0.5955(6) 0.0259(14) Uani 1 1 d . .
H6 H 0.4509 0.4418 0.5179 0.031 Uiso 1 1 calc R U
C7 C 0.5687(8) 0.5072(3) 0.6157(6) 0.0250(14) Uani 1 1 d . .
C8 C 0.6725(8) 0.5235(3) 0.7291(5) 0.0219(13) Uani 1 1 d . .
C9 C 0.7179(9) 0.5821(3) 0.7607(6) 0.0272(15) Uani 1 1 d . .
C10 C 0.8526(11) 0.6625(3) 0.7244(7) 0.0343(17) Uani 1 1 d . .
H10A H 0.9103 0.6675 0.8109 0.041 Uiso 1 1 calc R U
H10B H 0.7456 0.6853 0.6992 0.041 Uiso 1 1 calc R U
C11 C 0.9740(12) 0.6791(3) 0.6585(7) 0.0400(18) Uani 1 1 d . .
H11A H 1.0839 0.6587 0.6894 0.060 Uiso 1 1 calc R U
H11B H 0.9979 0.7184 0.6691 0.060 Uiso 1 1 calc R U
H11C H 0.9196 0.6710 0.5738 0.060 Uiso 1 1 calc R U
C12 C 0.3931(9) 0.5337(3) 0.4198(6) 0.0299(15) Uani 1 1 d . .
H12A H 0.4333 0.5006 0.3884 0.036 Uiso 1 1 calc R U
H12B H 0.3876 0.5640 0.3634 0.036 Uiso 1 1 calc R U
C13 C 0.2124(9) 0.5235(3) 0.4253(6) 0.0284(15) Uani 1 1 d . .
C14 C 0.1485(11) 0.5509(3) 0.5047(7) 0.0325(16) Uani 1 1 d . .
H14 H 0.2224 0.5755 0.5605 0.039 Uiso 1 1 calc R U
C15 C -0.0207(11) 0.5428(3) 0.5039(8) 0.0380(18) Uani 1 1 d . .
H15 H -0.0638 0.5621 0.5579 0.046 Uiso 1 1 calc R U
C16 C -0.1285(10) 0.5058(3) 0.4229(7) 0.0394(19) Uani 1 1 d . .
H16 H -0.2451 0.4997 0.4220 0.047 Uiso 1 1 calc R U
C17 C -0.0648(10) 0.4785(3) 0.3446(7) 0.0359(17) Uani 1 1 d . .
H17 H -0.1389 0.4539 0.2889 0.043 Uiso 1 1 calc R U
C18 C 0.1028(10) 0.4861(3) 0.3455(6) 0.0275(15) Uani 1 1 d . .
H18 H 0.1456 0.4661 0.2922 0.033 Uiso 1 1 calc R U
C19 C 1.3251(10) 0.5503(3) 1.0072(7) 0.0342(17) Uani 1 1 d . .
C20 C 1.3751(11) 0.5156(4) 0.9182(8) 0.0431(19) Uani 1 1 d . .
H20A H 1.2750 0.5127 0.8450 0.065 Uiso 1 1 calc R U
H20B H 1.4089 0.4790 0.9512 0.065 Uiso 1 1 calc R U
H20C H 1.4737 0.5326 0.9005 0.065 Uiso 1 1 calc R U
C21 C 1.2374(13) 0.6019(4) 0.9502(10) 0.052(2) Uani 1 1 d . .
H21A H 1.3196 0.6238 0.9237 0.078 Uiso 1 1 calc R U
H21B H 1.2001 0.6230 1.0078 0.078 Uiso 1 1 calc R U
H21C H 1.1350 0.5928 0.8818 0.078 Uiso 1 1 calc R U
C22 C 1.4813(13) 0.5623(4) 1.1156(8) 0.054(2) Uani 1 1 d . .
H22A H 1.5345 0.5277 1.1516 0.082 Uiso 1 1 calc R U
H22B H 1.4432 0.5831 1.1732 0.082 Uiso 1 1 calc R U
H22C H 1.5673 0.5837 1.0922 0.082 Uiso 1 1 calc R U
C23 C 0.8045(8) 0.8250(3) 0.2731(6) 0.0207(13) Uani 1 1 d . .
C24 C 0.8051(9) 0.8162(3) 0.3997(5) 0.0227(13) Uani 1 1 d . .
H24 H 0.8781 0.7835 0.4347 0.027 Uiso 1 1 calc R U
C25 C 0.8959(10) 0.8689(3) 0.4628(6) 0.0297(15) Uani 1 1 d . .
H25A H 0.8328 0.8834 0.5152 0.036 Uiso 1 1 calc R U
H25B H 1.0179 0.8607 0.5121 0.036 Uiso 1 1 calc R U
C26 C 0.8943(10) 0.9115(3) 0.3668(6) 0.0290(15) Uani 1 1 d . .
H26A H 0.8060 0.9403 0.3612 0.035 Uiso 1 1 calc R U
H26B H 1.0107 0.9287 0.3831 0.035 Uiso 1 1 calc R U
C27 C 0.8473(9) 0.8777(3) 0.2561(6) 0.0239(14) Uani 1 1 d . .
C28 C 0.8033(10) 0.8619(3) 0.0598(6) 0.0287(15) Uani 1 1 d . .
H28 H 0.8018 0.8748 -0.0157 0.034 Uiso 1 1 calc R U
C29 C 0.7572(9) 0.8076(3) 0.0687(6) 0.0243(14) Uani 1 1 d . .
C30 C 0.7589(8) 0.7883(3) 0.1799(5) 0.0236(13) Uani 1 1 d . .
C31 C 0.7226(9) 0.7297(3) 0.1936(6) 0.0249(14) Uani 1 1 d . .
C32 C 0.8621(12) 0.6471(3) 0.2868(8) 0.0396(18) Uani 1 1 d . .
H32A H 0.7414 0.6349 0.2771 0.048 Uiso 1 1 calc R U
H32B H 0.9384 0.6366 0.3673 0.048 Uiso 1 1 calc R U
C33 C 0.9267(12) 0.6203(3) 0.1932(8) 0.046(2) Uani 1 1 d . .
H33A H 0.8428 0.6272 0.1141 0.069 Uiso 1 1 calc R U
H33B H 0.9381 0.5807 0.2074 0.069 Uiso 1 1 calc R U
H33C H 1.0409 0.6356 0.1978 0.069 Uiso 1 1 calc R U
C34 C 0.7341(9) 0.7873(3) -0.1323(5) 0.0299(15) Uani 1 1 d . .
H34A H 0.6780 0.8233 -0.1565 0.036 Uiso 1 1 calc R U
H34B H 0.6729 0.7603 -0.1939 0.036 Uiso 1 1 calc R U
C35 C 0.9218(9) 0.7907(3) -0.1267(6) 0.0284(14) Uani 1 1 d . .
C36 C 0.9703(10) 0.8250(3) -0.2054(6) 0.0295(15) Uani 1 1 d . .
H36 H 0.8847 0.8476 -0.2588 0.035 Uiso 1 1 calc R U
C37 C 1.1375(11) 0.8262(3) -0.2063(6) 0.0360(17) Uani 1 1 d . .
H37 H 1.1670 0.8489 -0.2618 0.043 Uiso 1 1 calc R U
C38 C 1.2657(11) 0.7950(3) -0.1274(8) 0.0402(19) Uani 1 1 d . .
H38 H 1.3832 0.7967 -0.1273 0.048 Uiso 1 1 calc R U
C39 C 1.2207(11) 0.7608(4) -0.0478(7) 0.045(2) Uani 1 1 d . .
H39 H 1.3073 0.7385 0.0057 0.054 Uiso 1 1 calc R U
C40 C 1.0508(10) 0.7594(3) -0.0471(7) 0.0351(17) Uani 1 1 d . .
H40 H 1.0214 0.7367 0.0084 0.042 Uiso 1 1 calc R U
C41 C 0.3818(10) 0.7511(4) 0.4550(7) 0.0367(17) Uani 1 1 d . .
C42 C 0.3241(12) 0.7376(5) 0.5631(8) 0.052(2) Uani 1 1 d . .
H42A H 0.3124 0.7716 0.6036 0.078 Uiso 1 1 calc R U
H42B H 0.4120 0.7141 0.6180 0.078 Uiso 1 1 calc R U
H42C H 0.2113 0.7186 0.5365 0.078 Uiso 1 1 calc R U
C43 C 0.4154(12) 0.6999(4) 0.3945(9) 0.050(2) Uani 1 1 d . .
H43A H 0.3089 0.6776 0.3690 0.076 Uiso 1 1 calc R U
H43B H 0.5102 0.6789 0.4502 0.076 Uiso 1 1 calc R U
H43C H 0.4489 0.7100 0.3252 0.076 Uiso 1 1 calc R U
C44 C 0.2545(10) 0.7898(4) 0.3714(8) 0.046(2) Uani 1 1 d . .
H44A H 0.2870 0.7946 0.2995 0.069 Uiso 1 1 calc R U
H44B H 0.2579 0.8253 0.4105 0.069 Uiso 1 1 calc R U
H44C H 0.1361 0.7746 0.3500 0.069 Uiso 1 1 calc R U
H2A H 1.054(10) 0.475(4) 0.897(7) 0.03(2) Uiso 1 1 d . .
H4 H 0.564(8) 0.837(3) 0.370(5) 0.04(1) Uiso 1 1 d . .
H9A H 0.503(17) 0.891(5) 0.688(13) 0.11(6) Uiso 1 1 d D .
H9B H 0.527(9) 0.926(4) 0.764(6) 0.05(3) Uiso 1 1 d D .

loop_
_atom_site_aniso_label
_atom_site_aniso_U_11
_atom_site_aniso_U_22
_atom_site_aniso_U_33
_atom_site_aniso_U_23
_atom_site_aniso_U_13
_atom_site_aniso_U_12
S1 0.0270(8) 0.0273(8) 0.0232(8) -0.0022(7) 0.0070(6) -0.0008(7)
S2 0.0257(8) 0.0408(10) 0.0206(8) 0.0045(7) 0.0073(6) -0.0005(8)
N1 0.023(3) 0.026(3) 0.031(3) 0.001(2) 0.006(2) 0.000(2)
N2 0.030(3) 0.015(3) 0.020(3) -0.004(2) 0.007(2) 0.000(2)
N3 0.034(3) 0.019(3) 0.029(3) 0.004(2) 0.014(3) 0.002(2)
N4 0.025(3) 0.019(3) 0.022(3) 0.005(2) 0.006(2) 0.003(2)
O1 0.032(3) 0.028(3) 0.025(2) 0.007(2) 0.003(2) -0.005(2)
O2 0.071(4) 0.023(3) 0.050(3) -0.009(2) 0.037(3) -0.009(3)
O3 0.037(3) 0.021(2) 0.032(3) -0.001(2) 0.016(2) -0.007(2)
O4 0.036(3) 0.033(3) 0.024(2) 0.003(2) 0.002(2) 0.001(2)
O5 0.040(3) 0.035(3) 0.024(2) -0.004(2) 0.013(2) -0.005(2)
O6 0.033(3) 0.033(3) 0.040(3) 0.000(2) 0.000(2) -0.009(2)
O7 0.037(3) 0.021(2) 0.041(3) 0.001(2) 0.002(2) -0.001(2)
O8 0.041(3) 0.068(4) 0.028(3) -0.016(3) 0.012(2) -0.002(3)
O9 0.038(4) 0.067(5) 0.069(5) -0.020(4) -0.002(3) 0.006(4)
C1 0.021(3) 0.027(3) 0.029(3) -0.002(3) 0.012(3) 0.000(3)
C2 0.031(4) 0.020(3) 0.023(3) -0.002(3) 0.008(3) 0.004(3)
C3 0.032(4) 0.035(4) 0.028(4) 0.006(3) 0.010(3) -0.003(3)
C4 0.032(4) 0.026(4) 0.031(4) 0.008(3) 0.006(3) -0.003(3)
C5 0.024(3) 0.017(3) 0.032(4) 0.003(3) 0.008(3) 0.001(3)
C6 0.028(3) 0.024(3) 0.021(3) -0.002(3) 0.001(3) -0.003(3)
C7 0.025(3) 0.026(4) 0.025(3) 0.002(3) 0.008(3) 0.001(3)
C8 0.023(3) 0.019(3) 0.024(3) 0.001(3) 0.008(2) 0.000(3)
C9 0.030(4) 0.024(3) 0.029(4) 0.001(3) 0.012(3) 0.000(3)
C10 0.046(5) 0.018(3) 0.040(4) 0.001(3) 0.015(4) -0.002(3)
C11 0.058(5) 0.027(4) 0.040(4) -0.003(3) 0.023(4) -0.010(4)
C12 0.031(4) 0.030(4) 0.026(3) 0.001(3) 0.004(3) 0.001(3)
C13 0.037(4) 0.024(4) 0.027(3) 0.007(3) 0.014(3) 0.006(3)
C14 0.044(4) 0.021(3) 0.033(4) 0.001(3) 0.014(3) 0.000(3)
C15 0.050(5) 0.027(4) 0.044(4) 0.007(3) 0.024(4) 0.011(3)
C16 0.030(4) 0.049(5) 0.042(4) 0.021(4) 0.016(3) 0.009(4)
C17 0.035(4) 0.033(4) 0.033(4) 0.010(3) 0.001(3) 0.002(3)
C18 0.036(4) 0.023(3) 0.022(3) 0.005(3) 0.007(3) 0.007(3)
C19 0.032(4) 0.035(4) 0.035(4) 0.001(3) 0.009(3) -0.008(3)
C20 0.037(4) 0.044(4) 0.058(5) -0.002(4) 0.028(4) -0.005(4)
C21 0.049(5) 0.034(4) 0.072(6) 0.011(4) 0.020(5) -0.008(4)
C22 0.054(6) 0.057(6) 0.047(5) -0.001(4) 0.009(4) -0.027(5)
C23 0.022(3) 0.016(3) 0.026(3) 0.001(2) 0.010(3) 0.000(2)
C24 0.028(3) 0.021(3) 0.017(3) 0.002(2) 0.004(3) 0.004(3)
C25 0.034(4) 0.027(4) 0.028(4) 0.003(3) 0.010(3) -0.002(3)
C26 0.040(4) 0.025(3) 0.023(3) 0.000(3) 0.012(3) -0.006(3)
C27 0.024(3) 0.026(3) 0.024(3) -0.002(3) 0.010(3) 0.002(3)
C28 0.034(4) 0.030(4) 0.022(3) 0.004(3) 0.009(3) 0.001(3)
C29 0.026(3) 0.023(3) 0.022(3) -0.004(3) 0.006(3) -0.004(3)
C30 0.022(3) 0.027(3) 0.021(3) -0.002(3) 0.006(2) -0.003(3)
C31 0.025(4) 0.027(3) 0.019(3) -0.006(3) 0.004(3) -0.002(3)
C32 0.046(5) 0.023(4) 0.042(4) -0.005(3) 0.005(4) -0.003(3)
C33 0.046(5) 0.027(4) 0.059(5) -0.011(4) 0.009(4) 0.003(4)
C34 0.031(4) 0.044(4) 0.013(3) -0.005(3) 0.005(3) -0.001(3)
C35 0.029(3) 0.033(4) 0.022(3) -0.008(3) 0.005(3) 0.002(3)
C36 0.038(4) 0.028(3) 0.021(3) -0.009(3) 0.007(3) 0.001(3)
C37 0.040(4) 0.042(4) 0.026(4) -0.010(3) 0.011(3) -0.007(4)
C38 0.034(4) 0.037(4) 0.052(5) -0.017(4) 0.018(4) -0.007(3)
C39 0.043(5) 0.045(5) 0.035(4) -0.018(4) -0.003(4) 0.012(4)
C40 0.037(4) 0.034(4) 0.028(4) -0.010(3) 0.002(3) 0.000(3)
C41 0.027(4) 0.047(4) 0.037(4) 0.005(3) 0.011(3) -0.008(3)
C42 0.040(5) 0.077(7) 0.043(5) 0.006(5) 0.019(4) -0.013(5)
C43 0.043(5) 0.036(5) 0.071(6) -0.008(4) 0.018(5) -0.016(4)
C44 0.021(4) 0.054(5) 0.055(5) 0.009(4) 0.001(3) -0.004(4)

loop_
_atom_type_symbol
_atom_type_description
_atom_type_scat_dispersion_real
_atom_type_scat_dispersion_imag
_atom_type_scat_source
C C 0.0033 0.0016 'International Tables Vol C Tables 4.2.6.8 and 6.1.1.4'
H H 0.0000 0.0000 'International Tables Vol C Tables 4.2.6.8 and 6.1.1.4'
N N 0.0061 0.0033 'International Tables Vol C Tables 4.2.6.8 and 6.1.1.4'
O O 0.0106 0.0060 'International Tables Vol C Tables 4.2.6.8 and 6.1.1.4'
S S 0.1246 0.1234 'International Tables Vol C Tables 4.2.6.8 and 6.1.1.4'

loop_
_geom_angle_atom_site_label_1
_geom_angle_atom_site_label_2
_geom_angle_atom_site_label_3
_geom_angle
O4 S1 N2 110.5(3)
O4 S1 C19 105.8(3)
N2 S1 C19 99.2(3)
O8 S2 N4 110.3(3)
O8 S2 C41 106.2(4)
N4 S2 C41 98.6(3)
C5 N1 C6 117.3(6)
C2 N2 S1 115.9(4)
C2 N2 H2A 116(6)
S1 N2 H2A 114(6)
C28 N3 C27 116.6(6)
C24 N4 S2 116.2(4)
C24 N4 H4 109(4)
S2 N4 H4 111(4)
C7 O1 C12 117.9(5)
C9 O3 C10 115.3(5)
C29 O5 C34 118.5(6)
C31 O7 C32 116.9(6)
H9A O9 H9B 96(10)
C8 C1 C5 120.4(6)
C8 C1 C2 128.4(6)
C5 C1 C2 111.2(6)
N2 C2 C1 107.5(5)
N2 C2 C3 115.9(6)
C1 C2 C3 102.7(6)
N2 C2 H2 110.1
C1 C2 H2 110.1
C3 C2 H2 110.1
C4 C3 C2 106.2(5)
C4 C3 H3A 110.5
C2 C3 H3A 110.5
C4 C3 H3B 110.5
C2 C3 H3B 110.5
H3A C3 H3B 108.7
C5 C4 C3 103.1(6)
C5 C4 H4C 111.1
C3 C4 H4C 111.1
C5 C4 H4D 111.1
C3 C4 H4D 111.1
H4C C4 H4D 109.1
N1 C5 C1 123.4(6)
N1 C5 C4 123.9(6)
C1 C5 C4 112.7(6)
N1 C6 C7 122.7(6)
N1 C6 H6 118.7
C7 C6 H6 118.7
O1 C7 C6 124.5(6)
O1 C7 C8 116.3(6)
C6 C7 C8 119.3(6)
C1 C8 C7 117.0(6)
C1 C8 C9 120.3(6)
C7 C8 C9 122.6(6)
O2 C9 O3 124.1(6)
O2 C9 C8 122.6(6)
O3 C9 C8 113.3(6)
O3 C10 C11 108.0(6)
O3 C10 H10A 110.1
C11 C10 H10A 110.1
O3 C10 H10B 110.1
C11 C10 H10B 110.1
H10A C10 H10B 108.4
C10 C11 H11A 109.5
C10 C11 H11B 109.5
H11A C11 H11B 109.5
C10 C11 H11C 109.5
H11A C11 H11C 109.5
H11B C11 H11C 109.5
O1 C12 C13 113.7(6)
O1 C12 H12A 108.8
C13 C12 H12A 108.8
O1 C12 H12B 108.8
C13 C12 H12B 108.8
H12A C12 H12B 107.7
C14 C13 C18 118.8(7)
C14 C13 C12 122.1(7)
C18 C13 C12 119.1(6)
C15 C14 C13 120.9(7)
C15 C14 H14 119.5
C13 C14 H14 119.5
C14 C15 C16 119.4(7)
C14 C15 H15 120.3
C16 C15 H15 120.3
C17 C16 C15 119.6(7)
C17 C16 H16 120.2
C15 C16 H16 120.2
C18 C17 C16 121.1(7)
C18 C17 H17 119.4
C16 C17 H17 119.4
C17 C18 C13 120.1(7)
C17 C18 H18 120.0
C13 C18 H18 120.0
C21 C19 C20 110.5(7)
C21 C19 C22 111.4(8)
C20 C19 C22 111.6(7)
C21 C19 S1 107.1(6)
C20 C19 S1 111.0(5)
C22 C19 S1 105.0(6)
C19 C20 H20A 109.5
C19 C20 H20B 109.5
H20A C20 H20B 109.5
C19 C20 H20C 109.5
H20A C20 H20C 109.5
H20B C20 H20C 109.5
C19 C21 H21A 109.5
C19 C21 H21B 109.5
H21A C21 H21B 109.5
C19 C21 H21C 109.5
H21A C21 H21C 109.5
H21B C21 H21C 109.5
C19 C22 H22A 109.5
C19 C22 H22B 109.5
H22A C22 H22B 109.5
C19 C22 H22C 109.5
H22A C22 H22C 109.5
H22B C22 H22C 109.5
C27 C23 C30 120.6(6)
C27 C23 C24 111.1(6)
C30 C23 C24 128.2(6)
N4 C24 C23 107.9(5)
N4 C24 C25 116.9(5)
C23 C24 C25 102.3(5)
N4 C24 H24 109.8
C23 C24 H24 109.8
C25 C24 H24 109.8
C26 C25 C24 108.2(5)
C26 C25 H25A 110.1
C24 C25 H25A 110.1
C26 C25 H25B 110.1
C24 C25 H25B 110.1
H25A C25 H25B 108.4
C27 C26 C25 102.7(6)
C27 C26 H26A 111.2
C25 C26 H26A 111.2
C27 C26 H26B 111.2
C25 C26 H26B 111.2
H26A C26 H26B 109.1
N3 C27 C23 123.2(6)
N3 C27 C26 123.5(6)
C23 C27 C26 113.3(6)
N3 C28 C29 124.1(6)
N3 C28 H28 117.9
C29 C28 H28 117.9
O5 C29 C28 125.0(6)
O5 C29 C30 116.8(6)
C28 C29 C30 118.1(6)
C23 C30 C29 117.3(6)
C23 C30 C31 123.4(6)
C29 C30 C31 119.2(6)
O6 C31 O7 123.4(7)
O6 C31 C30 127.6(6)
O7 C31 C30 109.0(6)
O7 C32 C33 108.4(7)
O7 C32 H32A 110.0
C33 C32 H32A 110.0
O7 C32 H32B 110.0
C33 C32 H32B 110.0
H32A C32 H32B 108.4
C32 C33 H33A 109.5
C32 C33 H33B 109.5
H33A C33 H33B 109.5
C32 C33 H33C 109.5
H33A C33 H33C 109.5
H33B C33 H33C 109.5
O5 C34 C35 113.2(5)
O5 C34 H34A 108.9
C35 C34 H34A 108.9
O5 C34 H34B 108.9
C35 C34 H34B 108.9
H34A C34 H34B 107.7
C40 C35 C36 118.2(7)
C40 C35 C34 121.7(7)
C36 C35 C34 120.1(6)
C37 C36 C35 120.9(7)
C37 C36 H36 119.5
C35 C36 H36 119.5
C36 C37 C38 120.8(8)
C36 C37 H37 119.6
C38 C37 H37 119.6
C37 C38 C39 119.3(8)
C37 C38 H38 120.3
C39 C38 H38 120.3
C40 C39 C38 119.9(8)
C40 C39 H39 120.0
C38 C39 H39 120.0
C39 C40 C35 120.8(8)
C39 C40 H40 119.6
C35 C40 H40 119.6
C44 C41 C43 113.2(7)
C44 C41 C42 111.0(7)
C43 C41 C42 111.7(8)
C44 C41 S2 109.9(6)
C43 C41 S2 106.3(5)
C42 C41 S2 104.1(5)
C41 C42 H42A 109.5
C41 C42 H42B 109.5
H42A C42 H42B 109.5
C41 C42 H42C 109.5
H42A C42 H42C 109.5
H42B C42 H42C 109.5
C41 C43 H43A 109.5
C41 C43 H43B 109.5
H43A C43 H43B 109.5
C41 C43 H43C 109.5
H43A C43 H43C 109.5
H43B C43 H43C 109.5
C41 C44 H44A 109.5
C41 C44 H44B 109.5
H44A C44 H44B 109.5
C41 C44 H44C 109.5
H44A C44 H44C 109.5
H44B C44 H44C 109.5

loop_
_geom_bond_atom_site_label_1
_geom_bond_atom_site_label_2
_geom_bond_distance
S1 O4 1.497(5)
S1 N2 1.653(6)
S1 C19 1.843(8)
S2 O8 1.489(6)
S2 N4 1.653(5)
S2 C41 1.859(8)
N1 C5 1.323(9)
N1 C6 1.346(9)
N2 C2 1.460(9)
N2 H2A 0.83(9)
N3 C28 1.336(9)
N3 C27 1.344(9)
N4 C24 1.460(9)
N4 H4 0.88(7)
O1 C7 1.361(8)
O1 C12 1.433(9)
O2 C9 1.204(8)
O3 C9 1.318(8)
O3 C10 1.462(9)
O5 C29 1.340(8)
O5 C34 1.440(8)
O6 C31 1.195(9)
O7 C31 1.353(9)
O7 C32 1.463(9)
O9 H9A 0.82(3)
O9 H9B 0.83(3)
C1 C8 1.373(9)
C1 C5 1.376(9)
C1 C2 1.510(9)
C2 C3 1.569(10)
C2 H2 1.0000
C3 C4 1.558(10)
C3 H3A 0.9900
C3 H3B 0.9900
C4 C5 1.495(9)
C4 H4C 0.9900
C4 H4D 0.9900
C6 C7 1.389(10)
C6 H6 0.9500
C7 C8 1.396(9)
C8 C9 1.496(9)
C10 C11 1.497(11)
C10 H10A 0.9900
C10 H10B 0.9900
C11 H11A 0.9800
C11 H11B 0.9800
C11 H11C 0.9800
C12 C13 1.503(10)
C12 H12A 0.9900
C12 H12B 0.9900
C13 C14 1.387(10)
C13 C18 1.405(10)
C14 C15 1.378(12)
C14 H14 0.9500
C15 C16 1.400(13)
C15 H15 0.9500
C16 C17 1.375(11)
C16 H16 0.9500
C17 C18 1.363(11)
C17 H17 0.9500
C18 H18 0.9500
C19 C21 1.497(12)
C19 C20 1.511(11)
C19 C22 1.512(12)
C20 H20A 0.9800
C20 H20B 0.9800
C20 H20C 0.9800
C21 H21A 0.9800
C21 H21B 0.9800
C21 H21C 0.9800
C22 H22A 0.9800
C22 H22B 0.9800
C22 H22C 0.9800
C23 C27 1.365(9)
C23 C30 1.380(9)
C23 C24 1.521(9)
C24 C25 1.551(9)
C24 H24 1.0000
C25 C26 1.543(9)
C25 H25A 0.9900
C25 H25B 0.9900
C26 C27 1.495(9)
C26 H26A 0.9900
C26 H26B 0.9900
C28 C29 1.391(10)
C28 H28 0.9500
C29 C30 1.402(9)
C30 C31 1.479(10)
C32 C33 1.524(12)
C32 H32A 0.9900
C32 H32B 0.9900
C33 H33A 0.9800
C33 H33B 0.9800
C33 H33C 0.9800
C34 C35 1.498(10)
C34 H34A 0.9900
C34 H34B 0.9900
C35 C40 1.389(10)
C35 C36 1.404(10)
C36 C37 1.354(11)
C36 H36 0.9500
C37 C38 1.381(12)
C37 H37 0.9500
C38 C39 1.396(13)
C38 H38 0.9500
C39 C40 1.375(12)
C39 H39 0.9500
C40 H40 0.9500
C41 C44 1.508(12)
C41 C43 1.511(12)
C41 C42 1.540(11)
C42 H42A 0.9800
C42 H42B 0.9800
C42 H42C 0.9800
C43 H43A 0.9800
C43 H43B 0.9800
C43 H43C 0.9800
C44 H44A 0.9800
C44 H44B 0.9800
C44 H44C 0.9800

loop_
_geom_torsion_atom_site_label_1
_geom_torsion_atom_site_label_2
_geom_torsion_atom_site_label_3
_geom_torsion_atom_site_label_4
_geom_torsion
O4 S1 N2 C2 93.6(5)
C19 S1 N2 C2 -155.6(5)
O8 S2 N4 C24 93.7(5)
C41 S2 N4 C24 -155.3(5)
S1 N2 C2 C1 170.9(4)
S1 N2 C2 C3 -74.9(6)
C8 C1 C2 N2 -69.1(8)
C5 C1 C2 N2 108.0(6)
C8 C1 C2 C3 168.2(7)
C5 C1 C2 C3 -14.8(7)
N2 C2 C3 C4 -96.9(7)
C1 C2 C3 C4 20.0(7)
C2 C3 C4 C5 -18.3(8)
C6 N1 C5 C1 -0.6(10)
C6 N1 C5 C4 -179.7(7)
C8 C1 C5 N1 1.5(10)
C2 C1 C5 N1 -175.8(6)
C8 C1 C5 C4 -179.3(6)
C2 C1 C5 C4 3.4(8)
C3 C4 C5 N1 -171.1(6)
C3 C4 C5 C1 9.7(8)
C5 N1 C6 C7 -0.5(10)
C12 O1 C7 C6 7.1(10)
C12 O1 C7 C8 -171.6(6)
N1 C6 C7 O1 -178.1(6)
N1 C6 C7 C8 0.5(10)
C5 C1 C8 C7 -1.4(9)
C2 C1 C8 C7 175.4(6)
C5 C1 C8 C9 174.1(6)
C2 C1 C8 C9 -9.1(10)
O1 C7 C8 C1 179.2(6)
C6 C7 C8 C1 0.4(9)
O1 C7 C8 C9 3.8(9)
C6 C7 C8 C9 -175.0(6)
C10 O3 C9 O2 -1.9(10)
C10 O3 C9 C8 179.1(6)
C1 C8 C9 O2 -55.5(10)
C7 C8 C9 O2 119.7(8)
C1 C8 C9 O3 123.5(7)
C7 C8 C9 O3 -61.3(9)
C9 O3 C10 C11 172.2(6)
C7 O1 C12 C13 70.0(8)
O1 C12 C13 C14 32.4(9)
O1 C12 C13 C18 -149.2(6)
C18 C13 C14 C15 -1.7(10)
C12 C13 C14 C15 176.7(7)
C13 C14 C15 C16 1.0(11)
C14 C15 C16 C17 -0.6(11)
C15 C16 C17 C18 1.0(11)
C16 C17 C18 C13 -1.7(10)
C14 C13 C18 C17 2.1(10)
C12 C13 C18 C17 -176.4(6)
O4 S1 C19 C21 -177.9(6)
N2 S1 C19 C21 67.6(6)
O4 S1 C19 C20 61.5(6)
N2 S1 C19 C20 -53.0(6)
O4 S1 C19 C22 -59.3(7)
N2 S1 C19 C22 -173.8(6)
S2 N4 C24 C23 169.0(4)
S2 N4 C24 C25 -76.5(6)
C27 C23 C24 N4 111.5(6)
C30 C23 C24 N4 -64.8(8)
C27 C23 C24 C25 -12.3(7)
C30 C23 C24 C25 171.4(7)
N4 C24 C25 C26 -101.6(7)
C23 C24 C25 C26 16.0(7)
C24 C25 C26 C27 -14.1(7)
C28 N3 C27 C23 1.4(10)
C28 N3 C27 C26 -179.7(7)
C30 C23 C27 N3 -0.6(10)
C24 C23 C27 N3 -177.2(6)
C30 C23 C27 C26 -179.6(6)
C24 C23 C27 C26 3.8(8)
C25 C26 C27 N3 -172.4(6)
C25 C26 C27 C23 6.6(8)
C27 N3 C28 C29 -1.1(10)
C34 O5 C29 C28 8.1(10)
C34 O5 C29 C30 -171.0(6)
N3 C28 C29 O5 -179.0(7)
N3 C28 C29 C30 0.1(11)
C27 C23 C30 C29 -0.5(10)
C24 C23 C30 C29 175.5(6)
C27 C23 C30 C31 175.8(6)
C24 C23 C30 C31 -8.2(11)
O5 C29 C30 C23 180.0(6)
C28 C29 C30 C23 0.8(10)
O5 C29 C30 C31 3.5(9)
C28 C29 C30 C31 -175.7(6)
C32 O7 C31 O6 8.1(10)
C32 O7 C31 C30 -172.9(6)
C23 C30 C31 O6 120.1(8)
C29 C30 C31 O6 -63.6(10)
C23 C30 C31 O7 -58.8(8)
C29 C30 C31 O7 117.5(7)
C31 O7 C32 C33 86.5(8)
C29 O5 C34 C35 70.8(8)
O5 C34 C35 C40 27.6(10)
O5 C34 C35 C36 -154.3(6)
C40 C35 C36 C37 1.9(10)
C34 C35 C36 C37 -176.2(7)
C35 C36 C37 C38 -1.8(11)
C36 C37 C38 C39 1.4(11)
C37 C38 C39 C40 -1.3(11)
C38 C39 C40 C35 1.4(11)
C36 C35 C40 C39 -1.7(10)
C34 C35 C40 C39 176.3(7)
O8 S2 C41 C44 63.0(6)
N4 S2 C41 C44 -51.1(6)
O8 S2 C41 C43 -174.1(6)
N4 S2 C41 C43 71.7(6)
O8 S2 C41 C42 -55.9(7)
N4 S2 C41 C42 -170.1(6)
